data_7125789
loop_
_publ_author_name
'Zhao, Yachen'
'Wang, Shengyang'
'Yu, Biao'

_publ_section_title
;
 Dimerization of aldosuloses and aldonolactones into branched higher
 carbon sugars.
;
_journal_issue 13
_journal_name_full 'Chemical communications (Cambridge, England)'
_journal_page_first 2020
_journal_page_last 2022
_journal_paper_doi 10.1039/c9cc09093b
_journal_volume 56
_journal_year 2020
_chemical_absolute_configuration ad
_chemical_formula_sum 'C18 H24 O10'
_chemical_formula_weight 400.37
_space_group_crystal_system monoclinic
_space_group_IT_number 4
_space_group_name_Hall 'P 2yb'
_space_group_name_H-M_alt 'P 1 21 1'
_atom_sites_solution_hydrogens geom
_audit_creation_method SHELXL-2013
_audit_update_record
;
2019-01-20 deposited with the CCDC.	2020-01-14 downloaded from the CCDC.
;
_cell_angle_alpha 90
_cell_angle_beta 102.4730(10)
_cell_angle_gamma 90
_cell_formula_units_Z 2
_cell_length_a 11.2418(3)
_cell_length_b 6.7238(2)
_cell_length_c 12.8125(4)
_cell_measurement_reflns_used 9918
_cell_measurement_temperature 296(2)
_cell_measurement_theta_max 140.229
_cell_measurement_theta_min 13.167
_cell_volume 945.61(5)
_computing_cell_refinement 'Bruker SAINT'
_computing_data_collection 'Bruker APEX2'
_computing_data_reduction 'Bruker SAINT'
_computing_molecular_graphics 'Bruker SHELXTL'
_computing_publication_material 'Bruker SHELXTL'
_computing_structure_refinement 'SHELXL-2013 (Sheldrick, 2013)'
_computing_structure_solution 'SHELXS-97 (Sheldrick 2008)'
_diffrn_ambient_temperature 296(2)
_diffrn_measured_fraction_theta_full 0.956
_diffrn_measured_fraction_theta_max 0.971
_diffrn_measurement_device_type 'Bruker APEX-II CCD'
_diffrn_measurement_method '\f and \w scans'
_diffrn_radiation_type CuK\a
_diffrn_radiation_wavelength 1.54178
_diffrn_reflns_av_R_equivalents 0.0425
_diffrn_reflns_av_unetI/netI 0.0248
_diffrn_reflns_Laue_measured_fraction_full 0.956
_diffrn_reflns_Laue_measured_fraction_max 0.971
_diffrn_reflns_limit_h_max 13
_diffrn_reflns_limit_h_min -13
_diffrn_reflns_limit_k_max 7
_diffrn_reflns_limit_k_min -7
_diffrn_reflns_limit_l_max 15
_diffrn_reflns_limit_l_min -15
_diffrn_reflns_number 22551
_diffrn_reflns_point_group_measured_fraction_full 0.952
_diffrn_reflns_point_group_measured_fraction_max 0.968
_diffrn_reflns_theta_full 67.679
_diffrn_reflns_theta_max 66.986
_diffrn_reflns_theta_min 8.886
_exptl_absorpt_coefficient_mu 0.989
_exptl_absorpt_correction_T_max 0.7533
_exptl_absorpt_correction_T_min 0.4541
_exptl_absorpt_correction_type multi-scan
_exptl_absorpt_process_details sadabs
_exptl_crystal_colour colorless
_exptl_crystal_density_diffrn 1.406
_exptl_crystal_description prismatic
_exptl_crystal_F_000 424
_exptl_crystal_size_max 0.200
_exptl_crystal_size_mid 0.150
_exptl_crystal_size_min 0.120
_refine_diff_density_max 0.133
_refine_diff_density_min -0.107
_refine_diff_density_rms 0.023
_refine_ls_abs_structure_details
; 
 Flack x determined using 1431 quotients [(I+)-(I-)]/[(I+)+(I-)] 
 (Parsons and Flack (2004), Acta Cryst. A60, s61). 
;
_refine_ls_abs_structure_Flack 0.10(4)
_refine_ls_extinction_expression Fc^*^=kFc[1+0.001xFc^2^\l^3^/sin(2\q)]^-1/4^
_refine_ls_extinction_method SHELXL
_refine_ls_goodness_of_fit_ref 1.039
_refine_ls_hydrogen_treatment constr
_refine_ls_matrix_type full
_refine_ls_number_parameters 259
_refine_ls_number_reflns 3246
_refine_ls_number_restraints 1
_refine_ls_restrained_S_all 1.038
_refine_ls_R_factor_all 0.0275
_refine_ls_R_factor_gt 0.0272
_refine_ls_shift/su_max 0.001
_refine_ls_shift/su_mean 0.000
_refine_ls_structure_factor_coef Fsqd
_refine_ls_weighting_details 'w=1/[\s^2^(Fo^2^)+(0.0424P)^2^+0.0907P] where P=(Fo^2^+2Fc^2^)/3'
_refine_ls_weighting_scheme calc
_refine_ls_wR_factor_gt 0.0710
_refine_ls_wR_factor_ref 0.0712
_reflns_Friedel_coverage 0.822
_reflns_Friedel_fraction_full 0.947
_reflns_Friedel_fraction_max 0.963
_reflns_number_gt 3206
_reflns_number_total 3246
_reflns_threshold_expression 'I > 2\s(I)'
_cod_data_source_file c9cc09093b2.cif
_cod_data_source_block cu_d8v18699_0m
_cod_depositor_comments 'Adding full bibliography for 7125786--7125790.cif.'
_cod_original_sg_symbol_H-M 'P 21'
_cod_database_code 7125789
_shelx_space_group_comment
; 
The symmetry employed for this shelxl refinement is uniquely defined 
by the following loop, which should always be used as a source of 
symmetry information in preference to the above space-group names. 
They are only intended as comments. 
;
_shelx_estimated_absorpt_t_min 0.827
_shelx_estimated_absorpt_t_max 0.891
_shelxl_version_number 2013-4

loop_
_space_group_symop_operation_xyz
'x, y, z'
'-x, y+1/2, -z'

loop_
_atom_site_label
_atom_site_type_symbol
_atom_site_fract_x
_atom_site_fract_y
_atom_site_fract_z
_atom_site_U_iso_or_equiv
_atom_site_adp_type
_atom_site_occupancy
_atom_site_site_symmetry_order
_atom_site_calc_flag
_atom_site_refinement_flags_posn
_atom_site_refinement_flags_adp
O1 O 0.41423(14) 0.7900(2) 0.79619(11) 0.0490(4) Uani 1 1 d . .
O2 O 0.52664(13) 0.6428(2) 0.56923(10) 0.0427(3) Uani 1 1 d . .
O3 O 0.70158(14) 0.6605(2) 0.69741(12) 0.0523(4) Uani 1 1 d . .
O4 O 0.64429(11) 0.2917(2) 0.78079(10) 0.0423(3) Uani 1 1 d . .
O5 O 0.48575(11) 0.4053(2) 0.84807(9) 0.0403(3) Uani 1 1 d . .
O6 O 0.34785(13) 0.1579(2) 0.68963(12) 0.0475(4) Uani 1 1 d . .
H6 H 0.3451 0.1127 0.7485 0.071 Uiso 1 1 calc R U
O7 O 0.25631(13) 0.6302(2) 0.56739(11) 0.0503(4) Uani 1 1 d . .
O8 O 0.07555(14) 0.4702(3) 0.53117(14) 0.0662(5) Uani 1 1 d . .
O9 O 0.04068(17) 0.5509(4) 0.73774(19) 0.0835(7) Uani 1 1 d . .
O10 O 0.15253(14) 0.2683(3) 0.75557(13) 0.0579(4) Uani 1 1 d . .
C1 C 0.45164(17) 0.6918(3) 0.73163(14) 0.0363(4) Uani 1 1 d . .
C2 C 0.5081(2) 0.7886(3) 0.64621(15) 0.0445(5) Uani 1 1 d . .
H2 H 0.4605 0.9025 0.6125 0.053 Uiso 1 1 calc R U
C3 C 0.6385(2) 0.8448(3) 0.69606(19) 0.0528(5) Uani 1 1 d . .
H3A H 0.6693 0.9431 0.6531 0.063 Uiso 1 1 calc R U
H3B H 0.6455 0.8965 0.7678 0.063 Uiso 1 1 calc R U
C4 C 0.62217(18) 0.5273(3) 0.63059(15) 0.0402(4) Uani 1 1 d . .
H4 H 0.6661 0.4579 0.5832 0.048 Uiso 1 1 calc R U
C5 C 0.56221(16) 0.3758(3) 0.69212(13) 0.0338(4) Uani 1 1 d . .
H5 H 0.5290 0.2679 0.6430 0.041 Uiso 1 1 calc R U
C6 C 0.45677(15) 0.4635(3) 0.73894(13) 0.0327(4) Uani 1 1 d . .
C7 C 0.60896(17) 0.3412(3) 0.87865(14) 0.0395(4) Uani 1 1 d . .
C8 C 0.6879(2) 0.5060(5) 0.9370(2) 0.0645(7) Uani 1 1 d . .
H8A H 0.6829 0.6202 0.8913 0.097 Uiso 1 1 calc R U
H8B H 0.7709 0.4614 0.9564 0.097 Uiso 1 1 calc R U
H8C H 0.6601 0.5409 1.0003 0.097 Uiso 1 1 calc R U
C9 C 0.6126(2) 0.1557(4) 0.94460(17) 0.0554(6) Uani 1 1 d . .
H9A H 0.5921 0.1879 1.0116 0.083 Uiso 1 1 calc R U
H9B H 0.6929 0.0996 0.9575 0.083 Uiso 1 1 calc R U
H9C H 0.5550 0.0612 0.9069 0.083 Uiso 1 1 calc R U
C10 C 0.33056(16) 0.3645(3) 0.68971(14) 0.0356(4) Uani 1 1 d . .
C11 C 0.28571(17) 0.4223(3) 0.57222(14) 0.0419(4) Uani 1 1 d . .
H11 H 0.3483 0.3940 0.5316 0.050 Uiso 1 1 calc R U
C12 C 0.1647(2) 0.3258(4) 0.51885(18) 0.0552(6) Uani 1 1 d . .
H12A H 0.1617 0.2995 0.4439 0.066 Uiso 1 1 calc R U
H12B H 0.1525 0.2021 0.5540 0.066 Uiso 1 1 calc R U
C13 C 0.1377(2) 0.6279(4) 0.5909(2) 0.0604(6) Uani 1 1 d . .
H13 H 0.0958 0.7535 0.5683 0.072 Uiso 1 1 calc R U
C14 C 0.1527(2) 0.6015(4) 0.7113(2) 0.0570(6) Uani 1 1 d . .
H14 H 0.1843 0.7246 0.7481 0.068 Uiso 1 1 calc R U
C15 C 0.23642(17) 0.4268(4) 0.75616(15) 0.0442(5) Uani 1 1 d . .
H15 H 0.2786 0.4559 0.8298 0.053 Uiso 1 1 calc R U
C16 C 0.0447(2) 0.3528(5) 0.7775(2) 0.0675(8) Uani 1 1 d . .
C17 C -0.0633(3) 0.2380(8) 0.7188(3) 0.1016(14) Uani 1 1 d . .
H17A H -0.0691 0.2501 0.6432 0.152 Uiso 1 1 calc R U
H17B H -0.1360 0.2899 0.7366 0.152 Uiso 1 1 calc R U
H17C H -0.0542 0.1004 0.7390 0.152 Uiso 1 1 calc R U
C18 C 0.0514(3) 0.3612(8) 0.8967(2) 0.1039(15) Uani 1 1 d . .
H18A H 0.0465 0.2289 0.9236 0.156 Uiso 1 1 calc R U
H18B H -0.0152 0.4391 0.9104 0.156 Uiso 1 1 calc R U
H18C H 0.1270 0.4210 0.9318 0.156 Uiso 1 1 calc R U

loop_
_atom_site_aniso_label
_atom_site_aniso_U_11
_atom_site_aniso_U_22
_atom_site_aniso_U_33
_atom_site_aniso_U_23
_atom_site_aniso_U_13
_atom_site_aniso_U_12
O1 0.0650(9) 0.0425(8) 0.0431(7) -0.0051(6) 0.0196(6) 0.0086(7)
O2 0.0564(8) 0.0422(7) 0.0317(6) 0.0029(5) 0.0143(5) 0.0046(6)
O3 0.0469(8) 0.0521(9) 0.0588(8) -0.0024(7) 0.0133(6) -0.0093(7)
O4 0.0365(6) 0.0539(8) 0.0369(6) 0.0063(6) 0.0089(5) 0.0142(6)
O5 0.0355(6) 0.0582(9) 0.0277(6) 0.0090(5) 0.0081(5) 0.0109(6)
O6 0.0469(7) 0.0386(7) 0.0589(8) 0.0037(6) 0.0158(6) 0.0034(6)
O7 0.0465(8) 0.0542(9) 0.0464(7) 0.0107(6) 0.0014(6) 0.0107(6)
O8 0.0403(8) 0.0886(13) 0.0620(10) -0.0033(9) -0.0056(7) 0.0078(8)
O9 0.0423(9) 0.1146(18) 0.0989(15) -0.0002(13) 0.0269(9) 0.0248(10)
O10 0.0382(7) 0.0756(11) 0.0632(9) 0.0010(8) 0.0184(6) -0.0037(8)
C1 0.0370(9) 0.0385(10) 0.0324(8) -0.0017(7) 0.0055(7) 0.0048(7)
C2 0.0621(12) 0.0342(10) 0.0400(10) 0.0045(7) 0.0172(9) 0.0057(9)
C3 0.0679(14) 0.0439(12) 0.0518(11) -0.0052(9) 0.0241(11) -0.0105(10)
C4 0.0418(10) 0.0439(10) 0.0380(9) -0.0021(7) 0.0156(8) 0.0020(7)
C5 0.0324(8) 0.0362(10) 0.0325(8) -0.0007(7) 0.0059(7) 0.0053(7)
C6 0.0347(8) 0.0378(9) 0.0259(8) 0.0031(7) 0.0075(6) 0.0069(7)
C7 0.0329(9) 0.0519(12) 0.0326(9) 0.0010(8) 0.0049(7) 0.0059(7)
C8 0.0518(13) 0.0830(18) 0.0565(14) -0.0157(12) 0.0067(10) -0.0133(12)
C9 0.0634(13) 0.0620(14) 0.0405(10) 0.0138(9) 0.0105(9) 0.0177(11)
C10 0.0331(9) 0.0391(10) 0.0347(9) 0.0007(7) 0.0076(7) 0.0052(7)
C11 0.0396(9) 0.0509(11) 0.0336(9) -0.0024(8) 0.0039(7) 0.0046(8)
C12 0.0435(11) 0.0753(16) 0.0426(10) -0.0093(10) 0.0002(9) -0.0014(10)
C13 0.0431(11) 0.0679(15) 0.0646(14) 0.0070(12) -0.0005(10) 0.0195(11)
C14 0.0387(11) 0.0676(15) 0.0654(13) -0.0079(11) 0.0126(9) 0.0159(10)
C15 0.0332(9) 0.0622(13) 0.0376(9) -0.0033(9) 0.0089(7) 0.0042(9)
C16 0.0367(11) 0.109(2) 0.0598(14) -0.0052(14) 0.0167(10) 0.0006(12)
C17 0.0447(14) 0.164(4) 0.097(2) -0.024(2) 0.0187(14) -0.0237(19)
C18 0.0624(17) 0.190(5) 0.0665(17) -0.012(2) 0.0297(14) -0.008(2)

loop_
_atom_type_symbol
_atom_type_description
_atom_type_scat_dispersion_real
_atom_type_scat_dispersion_imag
_atom_type_scat_source
C C 0.0181 0.0091 'International Tables Vol C Tables 4.2.6.8 and 6.1.1.4'
H H 0.0000 0.0000 'International Tables Vol C Tables 4.2.6.8 and 6.1.1.4'
O O 0.0492 0.0322 'International Tables Vol C Tables 4.2.6.8 and 6.1.1.4'

loop_
_geom_angle_atom_site_label_1
_geom_angle_atom_site_label_2
_geom_angle_atom_site_label_3
_geom_angle
C4 O2 C2 101.42(14)
C4 O3 C3 107.20(16)
C5 O4 C7 110.66(13)
C6 O5 C7 110.93(13)
C10 O6 H6 109.5
C13 O7 C11 101.36(17)
C13 O8 C12 107.16(16)
C14 O9 C16 110.47(19)
C16 O10 C15 107.0(2)
O1 C1 C2 121.42(18)
O1 C1 C6 121.31(18)
C2 C1 C6 116.97(16)
O2 C2 C3 100.89(16)
O2 C2 C1 110.26(16)
C3 C2 C1 108.59(16)
O2 C2 H2 112.2
C3 C2 H2 112.2
C1 C2 H2 112.2
O3 C3 C2 102.79(16)
O3 C3 H3A 111.2
C2 C3 H3A 111.2
O3 C3 H3B 111.2
C2 C3 H3B 111.2
H3A C3 H3B 109.1
O3 C4 O2 106.99(16)
O3 C4 C5 113.57(15)
O2 C4 C5 106.56(15)
O3 C4 H4 109.9
O2 C4 H4 109.9
C5 C4 H4 109.9
O4 C5 C4 113.30(15)
O4 C5 C6 105.10(13)
C4 C5 C6 113.81(15)
O4 C5 H5 108.1
C4 C5 H5 108.1
C6 C5 H5 108.1
O5 C6 C1 109.40(14)
O5 C6 C5 104.09(13)
C1 C6 C5 112.10(15)
O5 C6 C10 105.90(14)
C1 C6 C10 112.30(14)
C5 C6 C10 112.48(14)
O5 C7 O4 105.46(13)
O5 C7 C9 108.23(17)
O4 C7 C9 108.67(16)
O5 C7 C8 110.31(18)
O4 C7 C8 111.00(17)
C9 C7 C8 112.86(18)
C7 C8 H8A 109.5
C7 C8 H8B 109.5
H8A C8 H8B 109.5
C7 C8 H8C 109.5
H8A C8 H8C 109.5
H8B C8 H8C 109.5
C7 C9 H9A 109.5
C7 C9 H9B 109.5
H9A C9 H9B 109.5
C7 C9 H9C 109.5
H9A C9 H9C 109.5
H9B C9 H9C 109.5
O6 C10 C11 105.47(15)
O6 C10 C15 112.23(16)
C11 C10 C15 110.63(15)
O6 C10 C6 107.84(15)
C11 C10 C6 111.38(15)
C15 C10 C6 109.23(14)
O7 C11 C12 102.70(17)
O7 C11 C10 108.27(15)
C12 C11 C10 113.86(18)
O7 C11 H11 110.6
C12 C11 H11 110.6
C10 C11 H11 110.6
O8 C12 C11 103.87(19)
O8 C12 H12A 111.0
C11 C12 H12A 111.0
O8 C12 H12B 111.0
C11 C12 H12B 111.0
H12A C12 H12B 109.0
O8 C13 O7 105.7(2)
O8 C13 C14 113.4(2)
O7 C13 C14 108.06(17)
O8 C13 H13 109.8
O7 C13 H13 109.8
C14 C13 H13 109.8
O9 C14 C13 111.1(2)
O9 C14 C15 103.4(2)
C13 C14 C15 113.05(18)
O9 C14 H14 109.7
C13 C14 H14 109.7
C15 C14 H14 109.7
O10 C15 C14 102.64(16)
O10 C15 C10 108.97(17)
C14 C15 C10 115.86(17)
O10 C15 H15 109.7
C14 C15 H15 109.7
C10 C15 H15 109.7
O10 C16 O9 105.4(2)
O10 C16 C17 109.2(3)
O9 C16 C17 110.1(3)
O10 C16 C18 110.8(2)
O9 C16 C18 108.5(3)
C17 C16 C18 112.6(3)
C16 C17 H17A 109.5
C16 C17 H17B 109.5
H17A C17 H17B 109.5
C16 C17 H17C 109.5
H17A C17 H17C 109.5
H17B C17 H17C 109.5
C16 C18 H18A 109.5
C16 C18 H18B 109.5
H18A C18 H18B 109.5
C16 C18 H18C 109.5
H18A C18 H18C 109.5
H18B C18 H18C 109.5

loop_
_geom_bond_atom_site_label_1
_geom_bond_atom_site_label_2
_geom_bond_distance
O1 C1 1.203(2)
O2 C4 1.418(2)
O2 C2 1.437(2)
O3 C4 1.415(2)
O3 C3 1.426(3)
O4 C5 1.417(2)
O4 C7 1.434(2)
O5 C6 1.4203(19)
O5 C7 1.422(2)
O6 C10 1.403(2)
O6 H6 0.8200
O7 C13 1.429(3)
O7 C11 1.435(3)
O8 C13 1.402(3)
O8 C12 1.429(3)
O9 C14 1.414(3)
O9 C16 1.423(4)
O10 C16 1.421(3)
O10 C15 1.422(3)
C1 C2 1.524(3)
C1 C6 1.539(3)
C2 C3 1.515(3)
C2 H2 0.9800
C3 H3A 0.9700
C3 H3B 0.9700
C4 C5 1.530(3)
C4 H4 0.9800
C5 C6 1.555(2)
C5 H5 0.9800
C6 C10 1.571(2)
C7 C9 1.502(3)
C7 C8 1.512(3)
C8 H8A 0.9600
C8 H8B 0.9600
C8 H8C 0.9600
C9 H9A 0.9600
C9 H9B 0.9600
C9 H9C 0.9600
C10 C11 1.531(2)
C10 C15 1.552(2)
C11 C12 1.529(3)
C11 H11 0.9800
C12 H12A 0.9700
C12 H12B 0.9700
C13 C14 1.527(4)
C13 H13 0.9800
C14 C15 1.537(3)
C14 H14 0.9800
C15 H15 0.9800
C16 C17 1.497(4)
C16 C18 1.514(4)
C17 H17A 0.9600
C17 H17B 0.9600
C17 H17C 0.9600
C18 H18A 0.9600
C18 H18B 0.9600
C18 H18C 0.9600

loop_
_geom_hbond_atom_site_label_D
_geom_hbond_atom_site_label_H
_geom_hbond_atom_site_label_A
_geom_hbond_distance_DH
_geom_hbond_distance_HA
_geom_hbond_distance_DA
_geom_hbond_angle_DHA
_geom_hbond_site_symmetry_A
C17 H17B O4 0.96 2.65 3.563(3) 158.8 1_455
C14 H14 O1 0.98 2.56 3.170(3) 120.1 .
C13 H13 O8 0.98 2.53 3.446(3) 155.6 2_556
C12 H12B O10 0.97 2.62 3.090(3) 110.0 .
C11 H11 O2 0.98 2.58 3.095(3) 113.2 .
C9 H9C O1 0.96 2.62 3.578(3) 174.6 1_545
C9 H9A O1 0.96 2.57 3.517(3) 167.9 2_647
C8 H8A O3 0.96 2.55 3.275(3) 132.3 .
C2 H2 O6 0.98 2.46 3.186(3) 130.4 1_565
O6 H6 O1 0.82 2.34 2.846(2) 120.5 1_545

loop_
_geom_torsion_atom_site_label_1
_geom_torsion_atom_site_label_2
_geom_torsion_atom_site_label_3
_geom_torsion_atom_site_label_4
_geom_torsion
C4 O2 C2 C3 44.84(17)
C4 O2 C2 C1 -69.81(18)
O1 C1 C2 O2 -170.50(17)
C6 C1 C2 O2 15.7(2)
O1 C1 C2 C3 79.8(2)
C6 C1 C2 C3 -94.0(2)
C4 O3 C3 C2 13.7(2)
O2 C2 C3 O3 -36.31(18)
C1 C2 C3 O3 79.58(19)
C3 O3 C4 O2 14.54(19)
C3 O3 C4 C5 -102.75(18)
C2 O2 C4 O3 -38.01(18)
C2 O2 C4 C5 83.81(17)
C7 O4 C5 C4 117.16(16)
C7 O4 C5 C6 -7.7(2)
O3 C4 C5 O4 -43.9(2)
O2 C4 C5 O4 -161.39(14)
O3 C4 C5 C6 76.15(19)
O2 C4 C5 C6 -41.4(2)
C7 O5 C6 C1 -104.58(17)
C7 O5 C6 C5 15.4(2)
C7 O5 C6 C10 134.17(15)
O1 C1 C6 O5 -35.2(2)
C2 C1 C6 O5 138.65(16)
O1 C1 C6 C5 -150.11(17)
C2 C1 C6 C5 23.7(2)
O1 C1 C6 C10 82.1(2)
C2 C1 C6 C10 -104.06(18)
O4 C5 C6 O5 -4.52(19)
C4 C5 C6 O5 -129.05(16)
O4 C5 C6 C1 113.61(16)
C4 C5 C6 C1 -10.9(2)
O4 C5 C6 C10 -118.71(16)
C4 C5 C6 C10 116.77(17)
C6 O5 C7 O4 -20.3(2)
C6 O5 C7 C9 -136.46(17)
C6 O5 C7 C8 99.6(2)
C5 O4 C7 O5 17.0(2)
C5 O4 C7 C9 132.87(18)
C5 O4 C7 C8 -102.45(19)
O5 C6 C10 O6 -66.97(17)
C1 C6 C10 O6 173.68(14)
C5 C6 C10 O6 46.11(19)
O5 C6 C10 C11 177.75(14)
C1 C6 C10 C11 58.40(19)
C5 C6 C10 C11 -69.17(19)
O5 C6 C10 C15 55.26(19)
C1 C6 C10 C15 -64.10(19)
C5 C6 C10 C15 168.33(15)
C13 O7 C11 C12 39.85(19)
C13 O7 C11 C10 -80.89(18)
O6 C10 C11 O7 175.17(15)
C15 C10 C11 O7 53.6(2)
C6 C10 C11 O7 -68.09(18)
O6 C10 C11 C12 61.6(2)
C15 C10 C11 C12 -59.9(2)
C6 C10 C11 C12 178.37(17)
C13 O8 C12 C11 -3.2(2)
O7 C11 C12 O8 -23.2(2)
C10 C11 C12 O8 93.7(2)
C12 O8 C13 O7 28.9(2)
C12 O8 C13 C14 -89.3(2)
C11 O7 C13 O8 -43.6(2)
C11 O7 C13 C14 78.1(2)
C16 O9 C14 C13 112.4(2)
C16 O9 C14 C15 -9.2(3)
O8 C13 C14 O9 -49.2(3)
O7 C13 C14 O9 -166.1(2)
O8 C13 C14 C15 66.5(3)
O7 C13 C14 C15 -50.3(3)
C16 O10 C15 C14 -33.8(2)
C16 O10 C15 C10 -157.11(18)
O9 C14 C15 O10 25.9(2)
C13 C14 C15 O10 -94.3(2)
O9 C14 C15 C10 144.6(2)
C13 C14 C15 C10 24.3(3)
O6 C10 C15 O10 -27.9(2)
C11 C10 C15 O10 89.6(2)
C6 C10 C15 O10 -147.49(15)
O6 C10 C15 C14 -143.02(19)
C11 C10 C15 C14 -25.5(2)
C6 C10 C15 C14 97.4(2)
C15 O10 C16 O9 28.8(2)
C15 O10 C16 C17 147.1(3)
C15 O10 C16 C18 -88.4(3)
C14 O9 C16 O10 -11.2(3)
C14 O9 C16 C17 -128.8(3)
C14 O9 C16 C18 107.6(2)
